data_7055204
loop_
_publ_author_name
'Yao, Wan-Ting'
'Luo, Ming-Biao'
'Feng, Xue-Feng'
'Meng, Pan-Pan'
'Gong, Le-Le'
'Luo, Feng'

_publ_section_title
;
 Construction of structural diversity and fine-tuned porosity in acylamide
 MOFs by a synthetic approach
;
_journal_issue 3
_journal_name_full 'New J. Chem.'
_journal_page_first 2021
_journal_paper_doi 10.1039/C5NJ02634B
_journal_volume 40
_journal_year 2016
_chemical_formula_sum 'C23 H14 N4 O5 Zn'
_chemical_formula_weight 491.75
_chemical_name_systematic
; 
 ? 
;
_space_group_IT_number 13
_symmetry_cell_setting monoclinic
_symmetry_space_group_name_Hall '-P 2yc'
_symmetry_space_group_name_H-M 'P 1 2/c 1'
_atom_sites_solution_hydrogens geom
_atom_sites_solution_primary direct
_atom_sites_solution_secondary difmap
_audit_creation_method SHELXL-97
_audit_update_record
;
2015-06-26 deposited with the CCDC.
2015-12-02 downloaded from the CCDC.
;
_cell_angle_alpha 90.00
_cell_angle_beta 114.062(4)
_cell_angle_gamma 90.00
_cell_formula_units_Z 4
_cell_length_a 17.202(5)
_cell_length_b 17.211(5)
_cell_length_c 18.875(6)
_cell_measurement_reflns_used 3402
_cell_measurement_temperature 296(2)
_cell_measurement_theta_max 27.71
_cell_measurement_theta_min 2.36
_cell_volume 5103(3)
_computing_cell_refinement 'Bruker SMART'
_computing_data_collection 'Bruker SMART'
_computing_data_reduction 'Bruker SAINT'
_computing_molecular_graphics 'Bruker SHELXTL'
_computing_publication_material 'Bruker SHELXTL'
_computing_structure_refinement 'SHELXL-97 (Sheldrick, 1997)'
_computing_structure_solution 'SHELXS-97 (Sheldrick, 1990)'
_diffrn_ambient_temperature 296(2)
_diffrn_measured_fraction_theta_full 0.981
_diffrn_measured_fraction_theta_max 0.981
_diffrn_measurement_device_type 'CCD area detector'
_diffrn_measurement_method 'phi and omega scans'
_diffrn_radiation_monochromator graphite
_diffrn_radiation_source 'fine-focus sealed tube'
_diffrn_radiation_type MoK\a
_diffrn_radiation_wavelength 0.71073
_diffrn_reflns_av_R_equivalents 0.0527
_diffrn_reflns_av_sigmaI/netI 0.1036
_diffrn_reflns_limit_h_max 20
_diffrn_reflns_limit_h_min -8
_diffrn_reflns_limit_k_max 20
_diffrn_reflns_limit_k_min -15
_diffrn_reflns_limit_l_max 22
_diffrn_reflns_limit_l_min -22
_diffrn_reflns_number 14869
_diffrn_reflns_theta_full 25.00
_diffrn_reflns_theta_max 25.00
_diffrn_reflns_theta_min 1.67
_exptl_absorpt_coefficient_mu 0.500
_exptl_absorpt_correction_T_max 0.9154
_exptl_absorpt_correction_T_min 0.9067
_exptl_absorpt_correction_type multi-scan
_exptl_crystal_colour RED
_exptl_crystal_density_diffrn 0.640
_exptl_crystal_density_method 'not measured'
_exptl_crystal_description Block
_exptl_crystal_F_000 1000
_exptl_crystal_size_max 0.20
_exptl_crystal_size_mid 0.20
_exptl_crystal_size_min 0.18
_platon_squeeze_details
;
;
_refine_diff_density_max 1.267
_refine_diff_density_min -1.160
_refine_diff_density_rms 0.068
_refine_ls_extinction_method none
_refine_ls_goodness_of_fit_ref 0.832
_refine_ls_hydrogen_treatment mixed
_refine_ls_matrix_type full
_refine_ls_number_parameters 301
_refine_ls_number_reflns 8823
_refine_ls_number_restraints 0
_refine_ls_restrained_S_all 0.832
_refine_ls_R_factor_all 0.0982
_refine_ls_R_factor_gt 0.0586
_refine_ls_shift/su_max 0.000
_refine_ls_shift/su_mean 0.000
_refine_ls_structure_factor_coef Fsqd
_refine_ls_weighting_details 'calc w=1/[\s^2^(Fo^2^)+(0.0817P)^2^+0.0000P] where P=(Fo^2^+2Fc^2^)/3'
_refine_ls_weighting_scheme calc
_refine_ls_wR_factor_gt 0.1357
_refine_ls_wR_factor_ref 0.1536
_reflns_number_gt 4631
_reflns_number_total 8823
_reflns_threshold_expression >2sigma(I)
_cod_data_source_file c5nj02634b2.cif
_cod_data_source_block zn_01_0m
_cod_depositor_comments
;
The following automatic conversions were performed:

'_symmetry_cell_setting' value 'Monoclinic' changed to 'monoclinic'
according to
/usr/data/users/saulius/crontab/automatic-downloads/rss-feeds/RSC/lib/dictionaries/cif_core.dic
dictionary named 'cif_core.dic' version 2.4.2 from 2011-04-26.

'_exptl_absorpt_correction_type' value 'Multi-scan' changed to
'multi-scan' according to
/usr/data/users/saulius/crontab/automatic-downloads/rss-feeds/RSC/lib/dictionaries/cif_core.dic
dictionary named 'cif_core.dic' version 2.4.2 from 2011-04-26.

Automatic conversion script
Id: cif_fix_values 4268 2015-11-12 08:31:59Z antanas 

 Adding full bibliography for 7055203--7055206.cif.
;
_cod_original_sg_symbol_H-M P2/c
_cod_database_code 7055204

loop_
_symmetry_equiv_pos_as_xyz
'x, y, z'
'-x, y, -z+1/2'
'-x, -y, -z'
'x, -y, z-1/2'

loop_
_atom_site_label
_atom_site_type_symbol
_atom_site_fract_x
_atom_site_fract_y
_atom_site_fract_z
_atom_site_U_iso_or_equiv
_atom_site_adp_type
_atom_site_occupancy
_atom_site_symmetry_multiplicity
_atom_site_calc_flag
_atom_site_refinement_flags
C1 C 0.0000 0.5503(4) 0.2500 0.0508(15) Uani 1 2 d S
C2 C 0.15547(19) 0.3990(2) 0.2629(2) 0.0437(9) Uani 1 1 d .
C3 C 0.0000 0.6378(4) 0.2500 0.0649(18) Uani 1 2 d S
C4 C 0.0000 0.2494(4) 0.2500 0.0554(16) Uani 1 2 d S
C5 C 0.1551(2) 0.3922(2) 0.50135(18) 0.0481(9) Uani 1 1 d .
C6 C 0.2440(2) 0.3974(2) 0.2659(2) 0.0530(10) Uani 1 1 d .
C7 C 0.0555(3) 0.6776(3) 0.3142(3) 0.0873(15) Uani 1 1 d .
H7 H 0.0928 0.6498 0.3567 0.105 Uiso 1 1 calc R
C8 C 0.3141(2) 0.3889(3) 0.3356(2) 0.0824(16) Uani 1 1 d .
H8 H 0.3063 0.3828 0.3812 0.099 Uiso 1 1 calc R
C9 C 0.0146(3) 0.4024(3) 0.4832(2) 0.0762(14) Uani 1 1 d .
H9 H -0.0426 0.4042 0.4494 0.091 Uiso 1 1 calc R
C10 C 0.1794(3) 0.3923(3) 0.5817(2) 0.0704(13) Uani 1 1 d .
C11 C 0.2578(2) 0.4060(3) 0.1988(2) 0.0719(14) Uani 1 1 d .
H11 H 0.2116 0.4137 0.1517 0.086 Uiso 1 1 calc R
C12 C 0.3390(2) 0.4032(3) 0.2006(2) 0.0826(15) Uani 1 1 d .
H12 H 0.3469 0.4068 0.1548 0.099 Uiso 1 1 calc R
C13 C 0.4083(2) 0.3949(3) 0.2710(2) 0.0759(14) Uani 1 1 d .
C14 C 0.0000 0.1630(4) 0.2500 0.0733(19) Uani 1 2 d S
C15 C 0.3947(2) 0.3894(3) 0.3381(3) 0.0996(19) Uani 1 1 d .
H15 H 0.4411 0.3859 0.3857 0.120 Uiso 1 1 calc R
C16 C 0.1192(3) 0.3997(3) 0.6122(2) 0.0945(17) Uani 1 1 d .
H16 H 0.1349 0.4010 0.6656 0.113 Uiso 1 1 calc R
C17 C 0.0356(3) 0.4050(3) 0.5613(3) 0.113(2) Uani 1 1 d .
H17 H -0.0067 0.4104 0.5797 0.136 Uiso 1 1 calc R
C18 C 0.0000 0.7941(5) 0.2500 0.140(4) Uani 1 2 d S
C19 C 0.3331(3) 0.3875(4) 0.6188(3) 0.118(2) Uani 1 1 d .
C20 C 0.0000 -0.0045(6) 0.2500 0.148(5) Uani 1 2 d S
C21 C 0.0280(4) 0.1208(3) 0.3182(4) 0.118(2) Uani 1 1 d .
H21 H 0.0471 0.1455 0.3661 0.141 Uiso 1 1 calc R
C22 C 0.0569(5) 0.7559(4) 0.3167(4) 0.128(2) Uani 1 1 d .
H22 H 0.0935 0.7831 0.3601 0.153 Uiso 1 1 calc R
C23 C 0.0268(5) 0.0391(4) 0.3129(5) 0.152(3) Uani 1 1 d .
H23 H 0.0476 0.0125 0.3599 0.182 Uiso 1 1 calc R
C24 C 0.4202(3) 0.3861(4) 0.6896(3) 0.119(2) Uani 1 1 d .
C25 C 0.4291(4) 0.3910(6) 0.7617(4) 0.219(5) Uani 1 1 d .
H25 H 0.3810 0.3929 0.7724 0.263 Uiso 1 1 calc R
C26 C 0.4889(4) 0.3936(6) 0.6762(4) 0.237(6) Uani 1 1 d .
H26 H 0.4840 0.4007 0.6257 0.284 Uiso 1 1 calc R
N1 N 0.49593(19) 0.3935(2) 0.28094(19) 0.0825(12) Uani 1 1 d .
N2 N 0.0185(5) -0.0992(3) 0.2790(2) 0.142(2) Uani 1 1 d .
N3 N 0.07210(17) 0.39748(17) 0.45354(16) 0.0472(7) Uani 1 1 d .
N4 N 0.2654(2) 0.3881(3) 0.6352(2) 0.0968(14) Uani 1 1 d .
H4 H 0.2747 0.3857 0.6835 0.116 Uiso 1 1 calc R
O1 O 0.03629(16) 0.51605(16) 0.31471(14) 0.0542(7) Uani 1 1 d .
O2 O 0.01799(18) 0.28207(16) 0.31389(16) 0.0668(8) Uani 1 1 d .
O3 O 0.14776(14) 0.39035(15) 0.32615(14) 0.0573(7) Uani 1 1 d .
O4 O 0.09597(14) 0.40777(15) 0.19786(14) 0.0546(7) Uani 1 1 d .
O5 O 0.3323(2) 0.3905(3) 0.5530(2) 0.172(2) Uani 1 1 d .
Zn1 Zn 0.03464(2) 0.39804(2) 0.33590(2) 0.03616(15) Uani 1 1 d .

loop_
_atom_site_aniso_label
_atom_site_aniso_U_11
_atom_site_aniso_U_22
_atom_site_aniso_U_33
_atom_site_aniso_U_23
_atom_site_aniso_U_13
_atom_site_aniso_U_12
C1 0.047(3) 0.058(5) 0.065(4) 0.000 0.040(3) 0.000
C2 0.0257(17) 0.047(3) 0.055(2) -0.002(2) 0.0121(16) -0.0005(18)
C3 0.096(5) 0.021(4) 0.104(5) 0.000 0.067(5) 0.000
C4 0.064(4) 0.019(4) 0.087(5) 0.000 0.035(4) 0.000
C5 0.0288(17) 0.060(3) 0.0412(18) 0.0003(19) -0.0001(14) -0.0030(19)
C6 0.0277(17) 0.076(3) 0.059(2) -0.004(2) 0.0217(16) -0.002(2)
C7 0.115(4) 0.041(4) 0.111(4) -0.012(3) 0.051(3) -0.007(3)
C8 0.0274(19) 0.161(5) 0.065(2) 0.009(3) 0.0254(18) 0.007(3)
C9 0.050(2) 0.129(4) 0.053(2) 0.007(3) 0.0235(19) 0.011(3)
C10 0.047(2) 0.090(4) 0.055(2) 0.002(2) 0.0013(19) 0.002(2)
C11 0.0254(18) 0.132(4) 0.061(2) 0.008(3) 0.0202(17) -0.003(2)
C12 0.040(2) 0.151(5) 0.067(3) 0.006(3) 0.032(2) 0.002(3)
C13 0.0285(19) 0.128(4) 0.078(3) 0.010(3) 0.0282(19) 0.002(2)
C14 0.082(5) 0.040(5) 0.099(5) 0.000 0.039(4) 0.000
C15 0.0217(19) 0.199(6) 0.072(3) 0.016(3) 0.0126(19) 0.009(3)
C16 0.080(3) 0.160(5) 0.041(2) -0.003(3) 0.023(2) 0.006(4)
C17 0.074(3) 0.218(7) 0.060(3) 0.010(4) 0.039(3) 0.016(4)
C18 0.205(12) 0.010(6) 0.272(15) 0.000 0.166(12) 0.000
C19 0.065(4) 0.198(7) 0.064(3) 0.013(4) -0.002(3) 0.000(4)
C20 0.196(12) 0.020(7) 0.273(16) 0.000 0.140(12) 0.000
C21 0.176(7) 0.026(4) 0.137(5) 0.014(3) 0.049(5) 0.014(3)
C22 0.185(7) 0.033(5) 0.168(7) -0.007(4) 0.075(6) 0.002(4)
C23 0.211(8) 0.029(5) 0.222(9) 0.062(5) 0.095(7) 0.022(5)
C24 0.048(3) 0.200(7) 0.080(4) 0.012(4) -0.003(3) 0.001(4)
C25 0.059(4) 0.472(16) 0.086(5) 0.043(7) -0.009(3) -0.037(6)
C26 0.065(4) 0.522(18) 0.100(5) -0.045(7) 0.009(4) 0.045(7)
N1 0.0299(16) 0.141(4) 0.081(3) 0.004(2) 0.0279(18) 0.005(2)
N2 0.153(6) 0.162(6) 0.098(4) 0.015(3) 0.038(5) -0.004(4)
N3 0.0404(16) 0.052(2) 0.0494(16) -0.0022(16) 0.0182(13) 0.0005(16)
N4 0.047(2) 0.168(5) 0.054(2) -0.004(2) -0.0017(17) -0.007(3)
O1 0.0668(17) 0.0323(18) 0.0682(18) -0.0067(14) 0.0322(15) -0.0014(13)
O2 0.083(2) 0.033(2) 0.086(2) 0.0027(15) 0.0372(18) -0.0025(15)
O3 0.0333(13) 0.090(2) 0.0540(14) 0.0032(15) 0.0236(11) 0.0033(13)
O4 0.0274(12) 0.072(2) 0.0664(16) 0.0008(15) 0.0207(12) -0.0005(13)
O5 0.053(2) 0.362(7) 0.078(3) 0.022(4) 0.0040(19) 0.009(3)
Zn1 0.02420(19) 0.0364(3) 0.0456(2) -0.0006(2) 0.01199(15) -0.0004(2)

loop_
_atom_type_symbol
_atom_type_description
_atom_type_scat_dispersion_real
_atom_type_scat_dispersion_imag
_atom_type_scat_source
C C 0.0033 0.0016 'International Tables Vol C Tables 4.2.6.8 and 6.1.1.4'
H H 0.0000 0.0000 'International Tables Vol C Tables 4.2.6.8 and 6.1.1.4'
O O 0.0106 0.0060 'International Tables Vol C Tables 4.2.6.8 and 6.1.1.4'
N N 0.0061 0.0033 'International Tables Vol C Tables 4.2.6.8 and 6.1.1.4'
Zn Zn 0.2839 1.4301 'International Tables Vol C Tables 4.2.6.8 and 6.1.1.4'

loop_
_geom_angle_atom_site_label_1
_geom_angle_atom_site_label_2
_geom_angle_atom_site_label_3
_geom_angle
_geom_angle_site_symmetry_1
_geom_angle_site_symmetry_3
O1 C1 O1 124.5(6) . 2
O1 C1 C3 117.7(3) . .
O1 C1 C3 117.7(3) 2 .
O4 C2 O3 125.8(3) . .
O4 C2 C6 116.9(3) . .
O3 C2 C6 117.3(3) . .
C7 C3 C7 120.5(7) . 2
C7 C3 C1 119.7(4) . .
C7 C3 C1 119.7(4) 2 .
O2 C4 O2 126.5(6) . 2
O2 C4 C14 116.8(3) . .
O2 C4 C14 116.8(3) 2 .
N3 C5 C10 119.5(3) . .
C8 C6 C11 118.2(3) . .
C8 C6 C2 121.0(3) . .
C11 C6 C2 120.8(3) . .
C22 C7 C3 121.5(6) . .
C22 C7 H7 119.3 . .
C3 C7 H7 119.3 . .
C15 C8 C6 120.7(4) . .
C15 C8 H8 119.7 . .
C6 C8 H8 119.7 . .
N3 C9 C17 123.0(4) . .
N3 C9 H9 118.5 . .
C17 C9 H9 118.5 . .
C16 C10 C5 120.6(4) . .
C16 C10 N4 116.8(4) . .
C5 C10 N4 122.5(4) . .
C12 C11 C6 121.4(4) . .
C12 C11 H11 119.3 . .
C6 C11 H11 119.3 . .
C11 C12 C13 119.5(4) . .
C11 C12 H12 120.2 . .
C13 C12 H12 120.2 . .
C15 C13 C12 119.0(3) . .
C15 C13 N1 116.1(3) . .
C12 C13 N1 124.9(4) . .
C21 C14 C21 116.5(7) 2 .
C21 C14 C4 121.7(4) 2 .
C21 C14 C4 121.7(4) . .
C8 C15 C13 121.2(4) . .
C8 C15 H15 119.4 . .
C13 C15 H15 119.4 . .
C17 C16 C10 117.7(4) . .
C17 C16 H16 121.1 . .
C10 C16 H16 121.1 . .
C16 C17 C9 119.6(4) . .
C16 C17 H17 120.2 . .
C9 C17 H17 120.2 . .
C22 C18 C22 124.2(9) 2 .
C22 C18 N2 133.0(5) 2 1_565
C22 C18 N2 102.7(4) . 1_565
C22 C18 N2 102.7(4) 2 2_565
C22 C18 N2 133.0(5) . 2_565
N2 C18 N2 31.0(3) 1_565 2_565
O5 C19 N4 125.8(5) . .
O5 C19 C24 118.5(5) . .
N4 C19 C24 115.7(5) . .
C23 C20 C23 110.7(11) . 2
C23 C20 N2 141.5(6) . 2
C23 C20 N2 107.6(5) 2 2
C23 C20 N2 107.6(5) . .
C23 C20 N2 141.5(6) 2 .
N2 C20 N2 34.7(4) 2 .
C14 C21 C23 118.0(6) . .
C14 C21 H21 121.0 . .
C23 C21 H21 121.0 . .
C7 C22 C18 116.1(7) . .
C7 C22 H22 121.9 . .
C18 C22 H22 121.9 . .
C20 C23 C21 128.4(8) . .
C20 C23 H23 115.8 . .
C21 C23 H23 115.8 . .
C25 C24 C26 117.5(5) . .
C25 C24 C19 123.8(6) . .
C26 C24 C19 117.6(6) . .
C24 C25 C26 121.1(7) . 2_656
C24 C25 H25 119.5 . .
C26 C25 H25 119.5 2_656 .
C24 C26 C25 120.5(7) . 2_656
C24 C26 H26 119.8 . .
C25 C26 H26 119.8 2_656 .
N1 N1 C13 113.2(4) 2_655 .
N2 N2 C20 72.66(18) 2 .
N2 N2 C18 74.50(15) 2 1_545
C20 N2 C18 147.2(3) . 1_545
C9 N3 C5 119.5(3) . .
C9 N3 Zn1 120.0(2) . .
C5 N3 Zn1 120.5(2) . .
C19 N4 C10 126.8(4) . .
C19 N4 H4 116.6 . .
C10 N4 H4 116.6 . .
C1 O1 Zn1 127.0(3) . .
C4 O2 Zn1 126.7(3) . .
C2 O3 Zn1 123.5(2) . .
C2 O4 Zn1 130.1(2) . 2
O3 Zn1 O2 88.73(11) . .
O3 Zn1 N3 102.04(10) . .
O2 Zn1 N3 99.96(11) . .
O3 Zn1 O1 87.56(10) . .
O2 Zn1 O1 159.01(10) . .
N3 Zn1 O1 101.02(11) . .
O3 Zn1 O4 158.96(9) . 2
O2 Zn1 O4 88.39(11) . 2
N3 Zn1 O4 98.98(10) . 2
O1 Zn1 O4 87.71(10) . 2
O3 Zn1 Zn1 82.74(7) . 2
O2 Zn1 Zn1 79.42(8) . 2
N3 Zn1 Zn1 175.18(8) . 2
O1 Zn1 Zn1 79.62(7) . 2
O4 Zn1 Zn1 76.25(7) 2 2

loop_
_geom_bond_atom_site_label_1
_geom_bond_atom_site_label_2
_geom_bond_distance
_geom_bond_site_symmetry_2
C1 O1 1.268(3) .
C1 O1 1.268(3) 2
C1 C3 1.506(8) .
C2 O4 1.246(4) .
C2 O3 1.263(4) .
C2 C6 1.502(4) .
C3 C7 1.380(5) .
C3 C7 1.380(5) 2
C4 O2 1.250(3) .
C4 O2 1.250(3) 2
C4 C14 1.486(8) .
C5 N3 1.346(4) .
C5 C10 1.399(5) .
C6 C8 1.383(5) .
C6 C11 1.387(5) .
C7 C22 1.348(7) .
C7 H7 0.9300 .
C8 C15 1.368(5) .
C8 H8 0.9300 .
C9 N3 1.322(4) .
C9 C17 1.369(5) .
C9 H9 0.9300 .
C10 C16 1.381(6) .
C10 N4 1.414(5) .
C11 C12 1.384(5) .
C11 H11 0.9300 .
C12 C13 1.385(5) .
C12 H12 0.9300 .
C13 C15 1.381(5) .
C13 N1 1.441(4) .
C14 C21 1.382(6) 2
C14 C21 1.382(6) .
C15 H15 0.9300 .
C16 C17 1.368(6) .
C16 H16 0.9300 .
C17 H17 0.9300 .
C18 C22 1.403(6) 2
C18 C22 1.403(6) .
C18 N2 1.906(9) 1_565
C18 N2 1.906(9) 2_565
C19 O5 1.238(6) .
C19 N4 1.320(6) .
C19 C24 1.549(6) .
C20 C23 1.318(7) .
C20 C23 1.318(7) 2
C20 N2 1.709(10) 2
C20 N2 1.709(10) .
C21 C23 1.409(7) .
C21 H21 0.9300 .
C22 H22 0.9300 .
C23 H23 0.9300 .
C24 C25 1.309(8) .
C24 C26 1.312(8) .
C25 C26 1.419(8) 2_656
C25 H25 0.9300 .
C26 C25 1.419(8) 2_656
C26 H26 0.9300 .
N1 N1 1.232(6) 2_655
N2 N2 1.019(9) 2
N2 C18 1.906(9) 1_545
N3 Zn1 2.044(3) .
N4 H4 0.8600 .
O1 Zn1 2.072(3) .
O2 Zn1 2.035(3) .
O3 Zn1 2.032(2) .
O4 Zn1 2.077(2) 2
Zn1 O4 2.077(2) 2
Zn1 Zn1 2.9638(12) 2

loop_
_geom_torsion_atom_site_label_1
_geom_torsion_atom_site_label_2
_geom_torsion_atom_site_label_3
_geom_torsion_atom_site_label_4
_geom_torsion
_geom_torsion_site_symmetry_1
_geom_torsion_site_symmetry_4
O1 C1 C3 C7 16.2(3) . .
O1 C1 C3 C7 -163.8(3) 2 .
O1 C1 C3 C7 -163.8(3) . 2
O1 C1 C3 C7 16.2(3) 2 2
O4 C2 C6 C8 179.2(4) . .
O3 C2 C6 C8 -1.7(6) . .
O4 C2 C6 C11 0.4(6) . .
O3 C2 C6 C11 179.5(4) . .
C7 C3 C7 C22 0.6(4) 2 .
C1 C3 C7 C22 -179.4(4) . .
C11 C6 C8 C15 0.4(7) . .
C2 C6 C8 C15 -178.4(4) . .
N3 C5 C10 C16 -1.6(7) . .
N3 C5 C10 N4 -179.0(4) . .
C8 C6 C11 C12 2.4(7) . .
C2 C6 C11 C12 -178.8(4) . .
C6 C11 C12 C13 -2.7(7) . .
C11 C12 C13 C15 0.2(8) . .
C11 C12 C13 N1 -178.1(4) . .
O2 C4 C14 C21 172.7(3) . 2
O2 C4 C14 C21 -7.3(3) 2 2
O2 C4 C14 C21 -7.3(3) . .
O2 C4 C14 C21 172.7(3) 2 .
C6 C8 C15 C13 -2.9(8) . .
C12 C13 C15 C8 2.6(8) . .
N1 C13 C15 C8 -179.0(5) . .
C5 C10 C16 C17 1.5(8) . .
N4 C10 C16 C17 179.0(5) . .
C10 C16 C17 C9 0.4(9) . .
N3 C9 C17 C16 -2.3(9) . .
C21 C14 C21 C23 0.8(4) 2 .
C4 C14 C21 C23 -179.2(4) . .
C3 C7 C22 C18 -1.1(8) . .
C22 C18 C22 C7 0.5(4) 2 .
N2 C18 C22 C7 177.4(5) 1_565 .
N2 C18 C22 C7 -175.4(4) 2_565 .
C23 C20 C23 C21 0.9(5) 2 .
N2 C20 C23 C21 -173.4(6) 2 .
N2 C20 C23 C21 177.2(6) . .
C14 C21 C23 C20 -1.8(10) . .
O5 C19 C24 C25 172.6(8) . .
N4 C19 C24 C25 -5.1(11) . .
O5 C19 C24 C26 4.7(11) . .
N4 C19 C24 C26 -173.1(7) . .
C26 C24 C25 C26 -8.6(12) . 2_656
C19 C24 C25 C26 -176.5(8) . 2_656
C25 C24 C26 C25 12.7(12) . 2_656
C19 C24 C26 C25 -178.6(8) . 2_656
C15 C13 N1 N1 175.6(4) . 2_655
C12 C13 N1 N1 -6.2(6) . 2_655
C23 C20 N2 N2 169.7(8) . 2
C23 C20 N2 N2 -15.9(13) 2 2
C23 C20 N2 C18 169.7(8) . 1_545
C23 C20 N2 C18 -15.9(13) 2 1_545
N2 C20 N2 C18 0.000(1) 2 1_545
C17 C9 N3 C5 2.2(7) . .
C17 C9 N3 Zn1 -177.7(4) . .
C10 C5 N3 C9 -0.2(6) . .
C10 C5 N3 Zn1 179.7(3) . .
O5 C19 N4 C10 0.0(11) . .
C24 C19 N4 C10 177.5(5) . .
C16 C10 N4 C19 -173.9(6) . .
C5 C10 N4 C19 3.6(8) . .
O1 C1 O1 Zn1 -8.03(11) 2 .
C3 C1 O1 Zn1 171.97(11) . .
O2 C4 O2 Zn1 -6.24(13) 2 .
C14 C4 O2 Zn1 173.76(13) . .
O4 C2 O3 Zn1 -5.4(6) . .
C6 C2 O3 Zn1 175.7(2) . .
O3 C2 O4 Zn1 -8.7(6) . 2
C6 C2 O4 Zn1 170.3(2) . 2
C2 O3 Zn1 O2 89.7(3) . .
C2 O3 Zn1 N3 -170.4(3) . .
C2 O3 Zn1 O1 -69.7(3) . .
C2 O3 Zn1 O4 7.5(5) . 2
C2 O3 Zn1 Zn1 10.2(3) . 2
C4 O2 Zn1 O3 -73.0(2) . .
C4 O2 Zn1 N3 -175.0(2) . .
C4 O2 Zn1 O1 6.8(5) . .
C4 O2 Zn1 O4 86.1(2) . 2
C4 O2 Zn1 Zn1 9.8(2) . 2
C9 N3 Zn1 O3 179.5(3) . .
C5 N3 Zn1 O3 -0.5(3) . .
C9 N3 Zn1 O2 -89.7(3) . .
C5 N3 Zn1 O2 90.4(3) . .
C9 N3 Zn1 O1 89.6(3) . .
C5 N3 Zn1 O1 -90.3(3) . .
C9 N3 Zn1 O4 0.2(3) . 2
C5 N3 Zn1 O4 -179.7(3) . 2
C9 N3 Zn1 Zn1 -7.6(12) . 2
C5 N3 Zn1 Zn1 172.5(8) . 2
C1 O1 Zn1 O3 95.9(2) . .
C1 O1 Zn1 O2 15.9(4) . .
C1 O1 Zn1 N3 -162.29(19) . .
C1 O1 Zn1 O4 -63.6(2) . 2
C1 O1 Zn1 Zn1 12.85(17) . 2

loop_
_platon_squeeze_void_nr
_platon_squeeze_void_average_x
_platon_squeeze_void_average_y
_platon_squeeze_void_average_z
_platon_squeeze_void_volume
_platon_squeeze_void_count_electrons
_platon_squeeze_void_content
1 -0.018 0.000 -0.005 3390 825 ' '
